data_4034348
loop_
_publ_author_name
'Zhang, Yazhen'
'Huang, Liliang'
'Li, Xiaoyang'
'Wang, Le'
'Feng, Huangdi'

_publ_section_title
;
 Chemo- and Diastereoselective Synthesis of N-Propargyl Oxazolidines
 through a Copper-Catalyzed Domino A<sup>3</sup> Reaction.
;
_journal_issue 9
_journal_name_full 'The Journal of organic chemistry'
_journal_page_first 5046
_journal_page_last 5055
_journal_paper_doi 10.1021/acs.joc.8b03244
_journal_volume 84
_journal_year 2019
_chemical_formula_moiety 'C24 H21 N O'
_chemical_formula_sum 'C24 H21 N O'
_chemical_formula_weight 339.42
_space_group_crystal_system triclinic
_space_group_IT_number 2
_space_group_name_Hall '-P 1'
_space_group_name_H-M_alt 'P -1'
_atom_sites_solution_hydrogens geom
_atom_sites_solution_primary direct
_audit_creation_date 2018-11-19
_audit_creation_method
;
Olex2 1.2
(compiled 2018.05.29 svn.r3508 for OlexSys, GUI svn.r5506)
;
_cell_angle_alpha 71.312(4)
_cell_angle_beta 76.320(4)
_cell_angle_gamma 87.190(4)
_cell_formula_units_Z 2
_cell_length_a 9.5434(15)
_cell_length_b 10.2429(15)
_cell_length_c 10.6535(15)
_cell_measurement_reflns_used 2071
_cell_measurement_temperature 293
_cell_measurement_theta_max 26.14
_cell_measurement_theta_min 2.44
_cell_volume 958.1(2)
_computing_molecular_graphics 'Olex2 (Dolomanov et al., 2009)'
_computing_publication_material 'Olex2 (Dolomanov et al., 2009)'
_computing_structure_refinement 'ShelXL (Sheldrick, 2015)'
_computing_structure_solution 'ShelXS (Sheldrick, 2008)'
_diffrn_ambient_temperature 293
_diffrn_measured_fraction_theta_full 0.986
_diffrn_measured_fraction_theta_max 0.979
_diffrn_measurement_device_type 'Bruker APEX-II CCD'
_diffrn_measurement_method '\f and \w scans'
_diffrn_radiation_type MoK\a
_diffrn_radiation_wavelength 0.71073
_diffrn_reflns_av_R_equivalents 0.0265
_diffrn_reflns_av_unetI/netI 0.0629
_diffrn_reflns_Laue_measured_fraction_full 0.986
_diffrn_reflns_Laue_measured_fraction_max 0.979
_diffrn_reflns_limit_h_max 13
_diffrn_reflns_limit_h_min -12
_diffrn_reflns_limit_k_max 14
_diffrn_reflns_limit_k_min -14
_diffrn_reflns_limit_l_max 13
_diffrn_reflns_limit_l_min -15
_diffrn_reflns_number 9067
_diffrn_reflns_point_group_measured_fraction_full 0.986
_diffrn_reflns_point_group_measured_fraction_max 0.979
_diffrn_reflns_theta_full 25.242
_diffrn_reflns_theta_max 30.061
_diffrn_reflns_theta_min 2.197
_diffrn_standards_number 0
_exptl_absorpt_coefficient_mu 0.071
_exptl_absorpt_correction_T_max 0.7460
_exptl_absorpt_correction_T_min 0.6378
_exptl_absorpt_correction_type multi-scan
_exptl_absorpt_process_details
'SADABS-2014/5 (Bruker,2014/5) was used for absorption correction. wR2(int) was 0.0524 before and 0.0380 after correction. The Ratio of minimum to maximum transmission is 0.8550. The \l/2 correction factor is 0.00150.'
_exptl_crystal_colour colourless
_exptl_crystal_colour_primary colourless
_exptl_crystal_density_diffrn 1.177
_exptl_crystal_description block
_exptl_crystal_F_000 360
_refine_diff_density_max 0.204
_refine_diff_density_min -0.201
_refine_diff_density_rms 0.046
_refine_ls_extinction_method none
_refine_ls_goodness_of_fit_ref 1.049
_refine_ls_hydrogen_treatment constr
_refine_ls_matrix_type full
_refine_ls_number_parameters 236
_refine_ls_number_reflns 5507
_refine_ls_number_restraints 0
_refine_ls_restrained_S_all 1.049
_refine_ls_R_factor_all 0.1697
_refine_ls_R_factor_gt 0.0901
_refine_ls_shift/su_max 0.003
_refine_ls_shift/su_mean 0.001
_refine_ls_structure_factor_coef Fsqd
_refine_ls_weighting_details 'w=1/[\s^2^(Fo^2^)+(0.0515P)^2^+0.8829P] where P=(Fo^2^+2Fc^2^)/3'
_refine_ls_weighting_scheme calc
_refine_ls_wR_factor_gt 0.1928
_refine_ls_wR_factor_ref 0.2250
_reflns_Friedel_coverage 0.000
_reflns_number_gt 2824
_reflns_number_total 5507
_reflns_threshold_expression 'I > 2\s(I)'
_cod_data_source_file jo8b03244_si_002.cif
_cod_data_source_block 3135_0m
_cod_database_code 4034348
_shelx_shelxl_version_number 2018/3
_shelx_space_group_comment
;
The symmetry employed for this shelxl refinement is uniquely defined
by the following loop, which should always be used as a source of
symmetry information in preference to the above space-group names.
They are only intended as comments.
;
_olex2_refinement_description
;
1. Fixed Uiso
 At 1.2 times of:
  All C(H) groups, All C(H,H) groups
2. Shared sites
{O15, C14A}
{C14, O15A}
3. Uiso/Uaniso restraints and constraints
Uanis(O15) = Uanis(C14A)
Uanis(C14) = Uanis(O15A)
4. Others
 Sof(O15A)=Sof(H7B)=Sof(H8B)=Sof(C14A)=Sof(H14C)=Sof(H14D)=1-FVAR(1)
 Sof(O15)=Sof(H7A)=Sof(H8A)=Sof(C14)=Sof(H14A)=Sof(H14B)=FVAR(1)
5.a Ternary CH refined with riding coordinates:
 C7(H7A), C7(H7B), C8(H8A), C8(H8B)
5.b Secondary CH2 refined with riding coordinates:
 C6(H6A,H6B), C14(H14A,H14B), C14A(H14C,H14D)
5.c Aromatic/amide H refined with riding coordinates:
 C9(H9), C11(H11), C12(H12), C13(H13), C16(H16), C17(H17), C18(H18), C19(H19),
 C20(H20), C21(H21), C22(H22), C23(H23), C24(H24), C25(H25), C26(H26)
;
_olex2_submission_special_instructions 'No special instructions were received'

loop_
_space_group_symop_operation_xyz
'x, y, z'
'-x, -y, -z'

loop_
_atom_site_label
_atom_site_type_symbol
_atom_site_fract_x
_atom_site_fract_y
_atom_site_fract_z
_atom_site_U_iso_or_equiv
_atom_site_adp_type
_atom_site_occupancy
_atom_site_site_symmetry_order
_atom_site_calc_flag
_atom_site_refinement_flags_posn
_atom_site_refinement_flags_occupancy
_atom_site_disorder_assembly
_atom_site_disorder_group
O15 O 0.0466(3) 0.1820(3) 0.4999(3) 0.0717(11) Uani 0.488(16) 1 d . P A 1
O15A O 0.0362(3) 0.2698(3) 0.5820(3) 0.0713(11) Uani 0.512(16) 1 d . P A 2
N1 N 0.2667(2) 0.2863(2) 0.4533(2) 0.0388(5) Uani 1 1 d . . . .
C2 C 0.3493(3) 0.4841(3) 0.2440(3) 0.0503(7) Uani 1 1 d . . . .
C3 C 0.2464(3) 0.1001(3) 0.3551(3) 0.0432(6) Uani 1 1 d . . . .
C4 C 0.2131(3) 0.3927(3) 0.6392(3) 0.0440(6) Uani 1 1 d . . . .
C5 C 0.2662(3) 0.6866(3) 0.0540(3) 0.0463(7) Uani 1 1 d . . . .
C6 C 0.3890(3) 0.3715(3) 0.3547(3) 0.0449(7) Uani 1 1 d . . . .
H6A H 0.440383 0.410792 0.403129 0.054 Uiso 1 1 calc R . . .
H6B H 0.454841 0.312422 0.314906 0.054 Uiso 1 1 calc R . . .
C7 C 0.1631(3) 0.3626(3) 0.5268(3) 0.0459(7) Uani 1 1 d . . . .
H7A H 0.140608 0.448866 0.462386 0.055 Uiso 0.488(16) 1 calc R P A 1
H7B H 0.140608 0.448866 0.462386 0.055 Uiso 0.512(16) 1 calc R P A 2
C8 C 0.1790(3) 0.2221(3) 0.3929(3) 0.0458(7) Uani 1 1 d . . . .
H8A H 0.157468 0.291029 0.312188 0.055 Uiso 0.488(16) 1 calc R P A 1
H8B H 0.157468 0.291029 0.312188 0.055 Uiso 0.512(16) 1 calc R P A 2
C9 C 0.2806(3) 0.2935(3) 0.7247(3) 0.0528(7) Uani 1 1 d . . . .
H9 H 0.304508 0.210708 0.707554 0.063 Uiso 1 1 calc R . . .
C10 C 0.3101(3) 0.5743(3) 0.1577(3) 0.0503(7) Uani 1 1 d . . . .
C11 C 0.3659(4) 0.7654(3) -0.0581(3) 0.0555(8) Uani 1 1 d . . . .
H11 H 0.463220 0.745217 -0.068244 0.067 Uiso 1 1 calc R . . .
C12 C 0.3120(4) 0.0005(3) 0.4431(3) 0.0593(8) Uani 1 1 d . . . .
H12 H 0.321283 0.011746 0.524020 0.071 Uiso 1 1 calc R . . .
C13 C 0.1848(4) 0.5170(3) 0.6626(4) 0.0585(8) Uani 1 1 d . . . .
H13 H 0.143506 0.586496 0.603116 0.070 Uiso 1 1 calc R . . .
C14 C 0.0362(3) 0.2698(3) 0.5820(3) 0.0713(11) Uani 0.488(16) 1 d . P A 1
H14A H 0.033056 0.215363 0.675833 0.086 Uiso 0.488(16) 1 calc R P A 1
H14B H -0.051051 0.322441 0.579708 0.086 Uiso 0.488(16) 1 calc R P A 1
C14A C 0.0466(3) 0.1820(3) 0.4999(3) 0.0717(11) Uani 0.512(16) 1 d . P A 2
H14C H -0.036359 0.192408 0.459941 0.086 Uiso 0.512(16) 1 calc R P A 2
H14D H 0.049779 0.086352 0.554812 0.086 Uiso 0.512(16) 1 calc R P A 2
C16 C 0.2377(4) 0.0828(4) 0.2349(3) 0.0617(9) Uani 1 1 d . . . .
H16 H 0.196437 0.150634 0.173954 0.074 Uiso 1 1 calc R . . .
C17 C 0.3224(4) 0.8734(4) -0.1550(3) 0.0698(10) Uani 1 1 d . . . .
H17 H 0.390444 0.926224 -0.229994 0.084 Uiso 1 1 calc R . . .
C18 C 0.2807(4) 0.4399(5) 0.8599(4) 0.0756(11) Uani 1 1 d . . . .
H18 H 0.302311 0.455249 0.934770 0.091 Uiso 1 1 calc R . . .
C19 C 0.3130(4) 0.3164(4) 0.8365(3) 0.0678(10) Uani 1 1 d . . . .
H19 H 0.356449 0.248276 0.895316 0.081 Uiso 1 1 calc R . . .
C20 C 0.3638(4) -0.1156(4) 0.4105(4) 0.0739(11) Uani 1 1 d . . . .
H20 H 0.407712 -0.182758 0.469686 0.089 Uiso 1 1 calc R . . .
C21 C 0.1792(5) 0.9036(4) -0.1415(4) 0.0760(11) Uani 1 1 d . . . .
H21 H 0.149829 0.975992 -0.207808 0.091 Uiso 1 1 calc R . . .
C22 C 0.2177(4) 0.5395(4) 0.7748(4) 0.0764(11) Uani 1 1 d . . . .
H22 H 0.196349 0.623024 0.791136 0.092 Uiso 1 1 calc R . . .
C23 C 0.1214(4) 0.7188(4) 0.0672(3) 0.0629(9) Uani 1 1 d . . . .
H23 H 0.052625 0.666826 0.142152 0.075 Uiso 1 1 calc R . . .
C24 C 0.0800(4) 0.8270(4) -0.0302(4) 0.0738(10) Uani 1 1 d . . . .
H24 H -0.016962 0.848506 -0.020503 0.089 Uiso 1 1 calc R . . .
C25 C 0.3505(4) -0.1321(4) 0.2913(5) 0.0815(12) Uani 1 1 d . . . .
H25 H 0.383808 -0.211431 0.270910 0.098 Uiso 1 1 calc R . . .
C26 C 0.2893(5) -0.0338(5) 0.2026(4) 0.0819(12) Uani 1 1 d . . . .
H26 H 0.282070 -0.044737 0.121003 0.098 Uiso 1 1 calc R . . .

loop_
_atom_site_aniso_label
_atom_site_aniso_U_11
_atom_site_aniso_U_22
_atom_site_aniso_U_33
_atom_site_aniso_U_23
_atom_site_aniso_U_13
_atom_site_aniso_U_12
O15 0.0449(16) 0.075(2) 0.105(3) -0.0479(18) -0.0074(15) -0.0053(13)
O15A 0.0412(15) 0.113(3) 0.0695(19) -0.0480(18) -0.0054(13) -0.0016(15)
N1 0.0374(12) 0.0411(12) 0.0385(12) -0.0147(10) -0.0074(9) 0.0017(9)
C2 0.0531(18) 0.0501(17) 0.0462(16) -0.0141(14) -0.0087(14) -0.0053(14)
C3 0.0471(16) 0.0375(14) 0.0446(15) -0.0125(12) -0.0091(12) -0.0054(12)
C4 0.0429(15) 0.0445(16) 0.0444(15) -0.0184(13) -0.0034(12) -0.0005(12)
C5 0.0548(18) 0.0427(16) 0.0423(15) -0.0151(13) -0.0096(13) -0.0048(13)
C6 0.0419(15) 0.0446(16) 0.0466(16) -0.0128(13) -0.0091(12) -0.0004(12)
C7 0.0471(16) 0.0461(16) 0.0465(16) -0.0177(13) -0.0126(13) 0.0104(13)
C8 0.0465(16) 0.0468(16) 0.0479(16) -0.0165(13) -0.0163(13) 0.0023(12)
C9 0.0580(19) 0.0499(17) 0.0544(18) -0.0202(14) -0.0159(15) 0.0044(14)
C10 0.0597(19) 0.0461(17) 0.0430(16) -0.0118(13) -0.0099(14) -0.0072(14)
C11 0.0541(19) 0.060(2) 0.0483(18) -0.0142(15) -0.0080(14) -0.0046(15)
C12 0.066(2) 0.0542(19) 0.060(2) -0.0174(16) -0.0204(17) 0.0059(16)
C13 0.059(2) 0.0490(18) 0.071(2) -0.0267(16) -0.0124(16) 0.0004(15)
C14 0.0412(15) 0.113(3) 0.0695(19) -0.0480(18) -0.0054(13) -0.0016(15)
C14A 0.0449(16) 0.075(2) 0.105(3) -0.0479(18) -0.0074(15) -0.0053(13)
C16 0.071(2) 0.067(2) 0.060(2) -0.0314(17) -0.0235(17) -0.0006(17)
C17 0.081(3) 0.062(2) 0.0504(19) -0.0001(16) -0.0066(18) -0.0165(19)
C18 0.072(2) 0.102(3) 0.072(2) -0.050(2) -0.017(2) -0.009(2)
C19 0.072(2) 0.085(3) 0.0512(19) -0.0240(18) -0.0217(17) 0.0051(19)
C20 0.068(2) 0.0454(19) 0.102(3) -0.017(2) -0.020(2) 0.0102(17)
C21 0.099(3) 0.056(2) 0.066(2) -0.0025(18) -0.032(2) 0.004(2)
C22 0.080(3) 0.073(2) 0.098(3) -0.059(2) -0.017(2) 0.000(2)
C23 0.057(2) 0.066(2) 0.0535(19) -0.0079(16) -0.0039(16) -0.0076(16)
C24 0.063(2) 0.081(3) 0.073(2) -0.017(2) -0.0193(19) 0.0103(19)
C25 0.067(2) 0.065(2) 0.128(4) -0.059(3) -0.010(2) -0.0005(19)
C26 0.086(3) 0.095(3) 0.090(3) -0.063(3) -0.021(2) 0.004(2)

loop_
_atom_type_symbol
_atom_type_description
_atom_type_scat_dispersion_real
_atom_type_scat_dispersion_imag
_atom_type_scat_source
C C 0.0033 0.0016 'International Tables Vol C Tables 4.2.6.8 and 6.1.1.4'
H H 0.0000 0.0000 'International Tables Vol C Tables 4.2.6.8 and 6.1.1.4'
N N 0.0061 0.0033 'International Tables Vol C Tables 4.2.6.8 and 6.1.1.4'
O O 0.0106 0.0060 'International Tables Vol C Tables 4.2.6.8 and 6.1.1.4'

loop_
_geom_angle_atom_site_label_1
_geom_angle_atom_site_label_2
_geom_angle_atom_site_label_3
_geom_angle
C14 O15 C8 107.4(2)
C14A O15A C7 107.5(2)
C7 N1 C6 113.9(2)
C8 N1 C6 114.1(2)
C8 N1 C7 104.1(2)
C10 C2 C6 176.7(3)
C12 C3 C8 120.9(3)
C16 C3 C8 120.1(3)
C16 C3 C12 118.9(3)
C9 C4 C7 120.5(3)
C13 C4 C7 120.5(3)
C13 C4 C9 118.9(3)
C11 C5 C10 121.2(3)
C11 C5 C23 118.8(3)
C23 C5 C10 120.0(3)
C2 C6 N1 114.7(2)
O15A C7 N1 102.5(2)
O15A C7 C4 111.0(2)
N1 C7 C4 113.9(2)
C14 C7 N1 102.5(2)
C14 C7 C4 111.0(2)
O15 C8 C3 111.4(2)
N1 C8 O15 102.6(2)
N1 C8 C3 114.2(2)
N1 C8 C14A 102.6(2)
C14A C8 C3 111.4(2)
C4 C9 C19 120.4(3)
C2 C10 C5 177.9(3)
C17 C11 C5 120.5(3)
C20 C12 C3 119.9(3)
C4 C13 C22 120.5(3)
O15 C14 C7 107.5(2)
O15A C14A C8 107.4(2)
C3 C16 C26 121.1(3)
C21 C17 C11 120.3(3)
C22 C18 C19 120.5(3)
C18 C19 C9 119.7(3)
C25 C20 C12 120.1(4)
C24 C21 C17 119.6(3)
C18 C22 C13 120.0(3)
C24 C23 C5 119.9(3)
C21 C24 C23 120.9(4)
C26 C25 C20 120.7(3)
C25 C26 C16 119.3(4)

loop_
_geom_bond_atom_site_label_1
_geom_bond_atom_site_label_2
_geom_bond_distance
O15 C8 1.461(4)
O15 C14 1.429(4)
O15A C7 1.461(4)
O15A C14A 1.429(4)
N1 C6 1.470(3)
N1 C7 1.466(3)
N1 C8 1.457(3)
C2 C6 1.470(4)
C2 C10 1.193(4)
C3 C8 1.503(4)
C3 C12 1.384(4)
C3 C16 1.369(4)
C4 C7 1.509(4)
C4 C9 1.378(4)
C4 C13 1.377(4)
C5 C10 1.441(4)
C5 C11 1.380(4)
C5 C23 1.390(4)
C7 C14 1.461(4)
C8 C14A 1.461(4)
C9 C19 1.389(4)
C11 C17 1.373(5)
C12 C20 1.380(5)
C13 C22 1.393(5)
C16 C26 1.383(5)
C17 C21 1.370(5)
C18 C19 1.374(5)
C18 C22 1.352(5)
C20 C25 1.368(6)
C21 C24 1.365(5)
C23 C24 1.370(5)
C25 C26 1.357(6)

loop_
_geom_torsion_atom_site_label_1
_geom_torsion_atom_site_label_2
_geom_torsion_atom_site_label_3
_geom_torsion_atom_site_label_4
_geom_torsion
N1 C7 C14 O15 -22.8(3)
N1 C8 C14A O15A 24.2(3)
C3 C8 C14A O15A 146.8(3)
C3 C12 C20 C25 0.2(5)
C3 C16 C26 C25 -0.5(6)
C4 C7 C14 O15 -144.8(3)
C4 C9 C19 C18 -1.6(5)
C4 C13 C22 C18 1.4(6)
C5 C11 C17 C21 -0.3(5)
C5 C23 C24 C21 0.6(6)
C6 N1 C7 O15A 163.0(2)
C6 N1 C7 C4 -77.1(3)
C6 N1 C7 C14 163.0(2)
C6 N1 C8 O15 -163.3(2)
C6 N1 C8 C3 76.0(3)
C6 N1 C8 C14A -163.3(2)
C7 O15A C14A C8 -0.8(3)
C7 N1 C6 C2 -61.8(3)
C7 N1 C8 O15 -38.5(3)
C7 N1 C8 C3 -159.2(2)
C7 N1 C8 C14A -38.5(3)
C7 C4 C9 C19 -173.3(3)
C7 C4 C13 C22 173.4(3)
C8 O15 C14 C7 -0.8(3)
C8 N1 C6 C2 57.7(3)
C8 N1 C7 O15A 38.0(3)
C8 N1 C7 C4 157.9(2)
C8 N1 C7 C14 38.0(3)
C8 C3 C12 C20 175.3(3)
C8 C3 C16 C26 -175.1(3)
C9 C4 C7 O15A 72.8(3)
C9 C4 C7 N1 -42.2(4)
C9 C4 C7 C14 72.8(3)
C9 C4 C13 C22 -3.0(5)
C10 C5 C11 C17 -179.1(3)
C10 C5 C23 C24 179.0(3)
C11 C5 C23 C24 0.0(5)
C11 C17 C21 C24 0.9(6)
C12 C3 C8 O15 -71.2(4)
C12 C3 C8 N1 44.4(4)
C12 C3 C8 C14A -71.2(4)
C12 C3 C16 C26 2.0(5)
C12 C20 C25 C26 1.3(6)
C13 C4 C7 O15A -103.5(3)
C13 C4 C7 N1 141.4(3)
C13 C4 C7 C14 -103.5(3)
C13 C4 C9 C19 3.1(5)
C14 O15 C8 N1 24.2(3)
C14 O15 C8 C3 146.8(3)
C14A O15A C7 N1 -22.8(3)
C14A O15A C7 C4 -144.8(3)
C16 C3 C8 O15 105.8(3)
C16 C3 C8 N1 -138.6(3)
C16 C3 C8 C14A 105.8(3)
C16 C3 C12 C20 -1.8(5)
C17 C21 C24 C23 -1.0(6)
C19 C18 C22 C13 0.1(6)
C20 C25 C26 C16 -1.1(6)
C22 C18 C19 C9 -0.1(6)
C23 C5 C11 C17 -0.1(5)
